data_7000081
loop_
_publ_author_name
'Santana, M. Dolores'
'Lozano, A. Abel'
'Garcia, Gabriel'
'Lopez, Gregorio'
'Perez, Jose'

_publ_section_title
;
 Five-coordinate nickel(II) complexes with carboxylate anions and
 derivatives of 1,5,9-triazacyclododec-1-ene: structural and 1H NMR
 spectroscopic studies.
;
_journal_issue 1
_journal_name_full 'Dalton transactions (Cambridge, England : 2003)'
_journal_page_first 104
_journal_page_last 109
_journal_paper_doi 10.1039/b413547d
_journal_year 2005
_chemical_formula_sum 'C20 H32 F6 N3 Ni O2 P'
_chemical_formula_weight 550.17
_chemical_name_systematic
;
?
;
_space_group_IT_number 14
_symmetry_cell_setting monoclinic
_symmetry_space_group_name_Hall '-P 2ybc'
_symmetry_space_group_name_H-M 'P 1 21/c 1'
_atom_sites_solution_hydrogens geom
_atom_sites_solution_primary direct
_atom_sites_solution_secondary difmap
_audit_creation_method SHELXL-97
_cell_angle_alpha 90.00
_cell_angle_beta 91.2290(10)
_cell_angle_gamma 90.00
_cell_formula_units_Z 4
_cell_length_a 8.2367(6)
_cell_length_b 15.3163(12)
_cell_length_c 18.7672(14)
_cell_measurement_reflns_used 6460
_cell_measurement_temperature 100(2)
_cell_measurement_theta_max 27.674
_cell_measurement_theta_min 2.474
_cell_volume 2367.0(3)
_computing_cell_refinement 'Bruker SAINT'
_computing_data_collection 'Bruker SMART'
_computing_data_reduction 'Bruker SAINT'
_computing_publication_material 'WinGX publication routines (Farrugia, 1998)'
_computing_structure_refinement 'SHELXL-97 (Sheldrick, 1997)'
_computing_structure_solution 'SHELXS-97 (Sheldrick, 1990)'
_diffrn_ambient_temperature 100(2)
_diffrn_detector_area_resol_mean 8.26
_diffrn_measured_fraction_theta_full 0.000
_diffrn_measured_fraction_theta_max 0.945
_diffrn_measurement_device_type 'Bruker APEX'
_diffrn_measurement_method \w-scan
_diffrn_radiation_monochromator graphite
_diffrn_radiation_source 'fine-focus sealed tube'
_diffrn_radiation_type MoK\a
_diffrn_radiation_wavelength 0.71073
_diffrn_reflns_av_R_equivalents 0.0265
_diffrn_reflns_av_sigmaI/netI 0.0222
_diffrn_reflns_limit_h_max 10
_diffrn_reflns_limit_h_min -10
_diffrn_reflns_limit_k_max 20
_diffrn_reflns_limit_k_min -19
_diffrn_reflns_limit_l_max 24
_diffrn_reflns_limit_l_min -24
_diffrn_reflns_number 27013
_diffrn_reflns_theta_full 0.50
_diffrn_reflns_theta_max 28.15
_diffrn_reflns_theta_min 1.72
_exptl_absorpt_coefficient_mu 0.957
_exptl_absorpt_correction_T_max 0.9188
_exptl_absorpt_correction_T_min 0.8029
_exptl_absorpt_correction_type multi-scan
_exptl_absorpt_process_details SADABS
_exptl_crystal_colour Blue
_exptl_crystal_density_diffrn 1.544
_exptl_crystal_density_method 'not measured'
_exptl_crystal_description Block
_exptl_crystal_F_000 1144
_exptl_crystal_size_max 0.24
_exptl_crystal_size_mid 0.19
_exptl_crystal_size_min 0.09
_refine_diff_density_max 1.440
_refine_diff_density_min -0.895
_refine_diff_density_rms 0.108
_refine_ls_extinction_method none
_refine_ls_goodness_of_fit_ref 1.083
_refine_ls_hydrogen_treatment constr
_refine_ls_matrix_type full
_refine_ls_number_parameters 299
_refine_ls_number_reflns 5464
_refine_ls_number_restraints 0
_refine_ls_restrained_S_all 1.083
_refine_ls_R_factor_all 0.0733
_refine_ls_R_factor_gt 0.0703
_refine_ls_shift/su_max 0.000
_refine_ls_shift/su_mean 0.000
_refine_ls_structure_factor_coef Fsqd
_refine_ls_weighting_details 'calc w=1/[\s^2^(Fo^2^)+(0.0776P)^2^+8.2283P] where P=(Fo^2^+2Fc^2^)/3'
_refine_ls_weighting_scheme calc
_refine_ls_wR_factor_gt 0.1743
_refine_ls_wR_factor_ref 0.1766
_reflns_number_gt 5187
_reflns_number_total 5464
_reflns_threshold_expression >2sigma(I)
_cod_data_source_file b413547d.txt
_cod_data_source_block 4
_cod_depositor_comments
;
The following automatic conversions were performed:
'_symmetry_cell_setting' value 'Monoclinic' changed to 'monoclinic'
according to '/home/saulius/struct/CIF-dictionaries/cif_core.dic'
dictionary named 'cif_core.dic' version 2.4.1 from 2010-06-29.

Automatic conversion script
Id: cif_fix_enum 1527 2010-12-29 10:47:43Z saulius 
;
_cod_original_sg_symbol_H-M P21/c
_cod_database_code 7000081

loop_
_symmetry_equiv_pos_as_xyz
'x, y, z'
'-x, y+1/2, -z+1/2'
'-x, -y, -z'
'x, -y-1/2, z-1/2'

loop_
_atom_site_label
_atom_site_type_symbol
_atom_site_fract_x
_atom_site_fract_y
_atom_site_fract_z
_atom_site_U_iso_or_equiv
_atom_site_adp_type
_atom_site_occupancy
_atom_site_symmetry_multiplicity
_atom_site_calc_flag
_atom_site_refinement_flags
_atom_site_disorder_assembly
_atom_site_disorder_group
Ni1 Ni 0.38318(5) 0.83305(3) 0.13548(2) 0.02346(16) Uani 1 1 d . . .
N1 N 0.3664(4) 0.9621(2) 0.14424(16) 0.0279(7) Uani 1 1 d . . .
N2 N 0.2793(4) 0.8160(2) 0.23064(16) 0.0265(6) Uani 1 1 d . . .
H2 H 0.2920 0.7574 0.2424 0.032 Uiso 1 1 calc R . .
N3 N 0.1886(4) 0.8223(3) 0.06664(19) 0.0428(10) Uani 1 1 d . . .
C1 C 0.3574(4) 1.0078(2) 0.2009(2) 0.0266(7) Uani 1 1 d . . .
C2 C 0.3559(5) 0.9660(2) 0.27350(19) 0.0275(7) Uani 1 1 d . . .
H2A H 0.2494 0.9794 0.2944 0.033 Uiso 1 1 calc R . .
H2B H 0.4393 0.9959 0.3033 0.033 Uiso 1 1 calc R . .
C3 C 0.3841(5) 0.8670(2) 0.28213(18) 0.0271(7) Uani 1 1 d . . .
C4 C 0.1014(5) 0.8353(3) 0.2333(2) 0.0393(10) Uani 1 1 d . . .
H4A H 0.0844 0.8993 0.2313 0.047 Uiso 1 1 calc R . .
H4B H 0.0583 0.8138 0.2789 0.047 Uiso 1 1 calc R . .
C5 C 0.0086(5) 0.7922(3) 0.1713(3) 0.0467(12) Uani 1 1 d . . .
H5A H 0.0462 0.7311 0.1667 0.056 Uiso 1 1 calc R . .
H5B H -0.1084 0.7907 0.1824 0.056 Uiso 1 1 calc R . .
C6 C 0.0295(5) 0.8382(4) 0.1012(3) 0.0460(12) Uani 1 1 d . . .
H6A H -0.0588 0.8194 0.0680 0.055 Uiso 1 1 calc R . .
H6B H 0.0170 0.9017 0.1090 0.055 Uiso 1 1 calc R . .
C7 C 0.2079(6) 0.8858(4) 0.0066(2) 0.0565(15) Uani 1 1 d . . .
H7A H 0.1130 0.8798 -0.0263 0.068 Uiso 1 1 calc R . .
H7B H 0.3055 0.8691 -0.0202 0.068 Uiso 1 1 calc R . .
C8 C 0.2238(6) 0.9805(4) 0.0273(2) 0.0556(15) Uani 1 1 d . . .
H8A H 0.1251 0.9975 0.0532 0.067 Uiso 1 1 calc R . .
H8B H 0.2264 1.0158 -0.0168 0.067 Uiso 1 1 calc R . .
C9 C 0.3716(6) 1.0045(3) 0.0735(2) 0.0428(11) Uani 1 1 d . . .
H9A H 0.4715 0.9863 0.0491 0.051 Uiso 1 1 calc R . .
H9B H 0.3757 1.0686 0.0797 0.051 Uiso 1 1 calc R . .
C10 C 0.3478(5) 1.1059(3) 0.2028(3) 0.0383(9) Uani 1 1 d . . .
H10A H 0.4426 1.1307 0.1795 0.057 Uiso 1 1 calc R . .
H10B H 0.3459 1.1257 0.2524 0.057 Uiso 1 1 calc R . .
H10C H 0.2486 1.1252 0.1777 0.057 Uiso 1 1 calc R . .
C11 C 0.5600(5) 0.8441(3) 0.2658(2) 0.0325(8) Uani 1 1 d . . .
H11A H 0.5833 0.8611 0.2167 0.049 Uiso 1 1 calc R . .
H11B H 0.5765 0.7811 0.2714 0.049 Uiso 1 1 calc R . .
H11C H 0.6331 0.8756 0.2987 0.049 Uiso 1 1 calc R . .
C12 C 0.3477(7) 0.8421(3) 0.3595(2) 0.0441(11) Uani 1 1 d . . .
H12A H 0.2348 0.8567 0.3698 0.066 Uiso 1 1 calc R . .
H12B H 0.4205 0.8744 0.3920 0.066 Uiso 1 1 calc R . .
H12C H 0.3646 0.7792 0.3662 0.066 Uiso 1 1 calc R . .
C13 C 0.1860(6) 0.7323(4) 0.0357(3) 0.0644(18) Uani 1 1 d . . .
H13A H 0.2901 0.7203 0.0134 0.097 Uiso 1 1 calc R . .
H13B H 0.0982 0.7280 -0.0002 0.097 Uiso 1 1 calc R . .
H13C H 0.1679 0.6896 0.0736 0.097 Uiso 1 1 calc R . .
C14 C 0.5723(4) 0.7431(3) 0.07153(18) 0.0268(7) Uani 1 1 d . . .
C15 C 0.6690(5) 0.6844(3) 0.02440(19) 0.0303(8) Uani 1 1 d . . .
C16 C 0.6762(7) 0.5955(3) 0.0379(3) 0.0505(12) Uani 1 1 d . . .
H16 H 0.6247 0.5717 0.0783 0.061 Uiso 1 1 calc R . .
C17 C 0.7597(9) 0.5414(4) -0.0084(3) 0.0673(17) Uani 1 1 d . . .
H17 H 0.7643 0.4803 0.0004 0.081 Uiso 1 1 calc R . .
C18 C 0.8353(6) 0.5756(4) -0.0667(3) 0.0559(15) Uani 1 1 d . . .
H18 H 0.8922 0.5382 -0.0979 0.067 Uiso 1 1 calc R . .
C19 C 0.8289(5) 0.6633(4) -0.0798(2) 0.0420(11) Uani 1 1 d . . .
H19 H 0.8822 0.6868 -0.1199 0.050 Uiso 1 1 calc R . .
C20 C 0.7448(4) 0.7181(3) -0.03471(19) 0.0324(9) Uani 1 1 d . . .
H20 H 0.7392 0.7789 -0.0445 0.039 Uiso 1 1 calc R . .
O1 O 0.5589(3) 0.82299(18) 0.05624(14) 0.0300(6) Uani 1 1 d . . .
O2 O 0.4986(3) 0.71156(19) 0.12397(14) 0.0311(6) Uani 1 1 d . . .
P1 P 0.15002(12) 0.57205(7) 0.28925(6) 0.0325(3) Uani 1 1 d . . .
F1 F 0.2788(5) 0.5558(6) 0.3450(2) 0.153(3) Uani 1 1 d . . .
F2 F 0.0089(4) 0.5771(3) 0.2284(2) 0.0844(13) Uani 1 1 d . . .
F3 F 0.2743(4) 0.6124(2) 0.23478(19) 0.0656(9) Uani 1 1 d . . .
F4 F 0.0166(4) 0.5358(2) 0.34077(19) 0.0652(9) Uani 1 1 d . . .
F5 F 0.1044(6) 0.6655(3) 0.3158(3) 0.0956(15) Uani 1 1 d . . .
F6 F 0.1815(6) 0.4776(3) 0.2592(3) 0.1145(19) Uani 1 1 d . . .

loop_
_atom_site_aniso_label
_atom_site_aniso_U_11
_atom_site_aniso_U_22
_atom_site_aniso_U_33
_atom_site_aniso_U_23
_atom_site_aniso_U_13
_atom_site_aniso_U_12
Ni1 0.0204(2) 0.0326(3) 0.0174(2) -0.00357(17) 0.00156(16) -0.00143(17)
N1 0.0229(14) 0.0351(17) 0.0256(15) 0.0095(13) 0.0003(11) 0.0022(12)
N2 0.0326(16) 0.0233(15) 0.0237(14) -0.0042(11) 0.0078(12) -0.0037(12)
N3 0.0244(17) 0.072(3) 0.0319(18) -0.0244(18) -0.0032(14) 0.0057(17)
C1 0.0186(16) 0.0276(18) 0.0335(19) 0.0031(15) -0.0037(13) -0.0023(13)
C2 0.0305(18) 0.0272(18) 0.0246(17) -0.0037(14) -0.0054(14) 0.0019(14)
C3 0.037(2) 0.0278(18) 0.0161(15) 0.0001(13) -0.0011(13) 0.0046(15)
C4 0.030(2) 0.048(3) 0.040(2) -0.0130(19) 0.0152(17) -0.0045(18)
C5 0.0230(19) 0.052(3) 0.066(3) -0.026(2) 0.0123(19) -0.0086(18)
C6 0.0205(18) 0.068(3) 0.049(3) -0.031(2) 0.0000(17) -0.0019(19)
C7 0.037(2) 0.109(5) 0.022(2) -0.012(2) -0.0091(17) 0.019(3)
C8 0.044(3) 0.098(4) 0.025(2) 0.018(2) -0.0019(18) 0.027(3)
C9 0.042(2) 0.053(3) 0.033(2) 0.021(2) 0.0068(18) 0.011(2)
C10 0.028(2) 0.029(2) 0.058(3) 0.0074(18) -0.0003(18) 0.0001(16)
C11 0.036(2) 0.034(2) 0.0274(19) 0.0010(15) -0.0067(15) 0.0074(16)
C12 0.067(3) 0.045(3) 0.0205(18) 0.0051(17) 0.0042(19) 0.013(2)
C13 0.028(2) 0.099(5) 0.066(3) -0.060(3) -0.005(2) 0.003(2)
C14 0.0205(16) 0.041(2) 0.0193(16) -0.0049(14) -0.0003(13) -0.0017(14)
C15 0.0234(17) 0.046(2) 0.0216(17) -0.0054(15) 0.0006(13) 0.0017(16)
C16 0.065(3) 0.051(3) 0.036(2) -0.003(2) 0.015(2) 0.013(2)
C17 0.090(5) 0.057(3) 0.055(3) -0.008(3) 0.016(3) 0.028(3)
C18 0.047(3) 0.084(4) 0.037(2) -0.023(3) 0.005(2) 0.025(3)
C19 0.0219(18) 0.083(4) 0.0215(18) -0.010(2) 0.0024(14) 0.003(2)
C20 0.0199(16) 0.055(3) 0.0219(17) -0.0058(16) -0.0009(13) 0.0013(16)
O1 0.0281(13) 0.0381(15) 0.0240(13) 0.0009(11) 0.0032(10) 0.0032(11)
O2 0.0336(14) 0.0363(15) 0.0238(13) -0.0049(11) 0.0098(11) -0.0029(12)
P1 0.0266(5) 0.0303(5) 0.0412(6) 0.0053(4) 0.0104(4) -0.0062(4)
F1 0.056(2) 0.348(10) 0.054(2) 0.047(4) -0.0033(19) 0.037(4)
F2 0.053(2) 0.135(4) 0.065(2) 0.001(2) -0.0020(17) -0.027(2)
F3 0.0457(17) 0.075(2) 0.077(2) 0.0114(18) 0.0210(16) -0.0133(16)
F4 0.0453(17) 0.076(2) 0.075(2) 0.0175(18) 0.0155(15) -0.0021(16)
F5 0.116(4) 0.067(3) 0.105(3) -0.032(2) 0.035(3) -0.017(2)
F6 0.107(4) 0.069(3) 0.170(5) 0.008(3) 0.071(4) 0.017(2)

loop_
_atom_type_symbol
_atom_type_description
_atom_type_scat_dispersion_real
_atom_type_scat_dispersion_imag
_atom_type_scat_source
C C 0.0033 0.0016 'International Tables Vol C Tables 4.2.6.8 and 6.1.1.4'
H H 0.0000 0.0000 'International Tables Vol C Tables 4.2.6.8 and 6.1.1.4'
F F 0.0171 0.0103 'International Tables Vol C Tables 4.2.6.8 and 6.1.1.4'
N N 0.0061 0.0033 'International Tables Vol C Tables 4.2.6.8 and 6.1.1.4'
Ni Ni 0.3393 1.1124 'International Tables Vol C Tables 4.2.6.8 and 6.1.1.4'
O O 0.0106 0.0060 'International Tables Vol C Tables 4.2.6.8 and 6.1.1.4'
P P 0.1023 0.0942 'International Tables Vol C Tables 4.2.6.8 and 6.1.1.4'

loop_
_geom_angle_atom_site_label_1
_geom_angle_atom_site_label_2
_geom_angle_atom_site_label_3
_geom_angle
_geom_angle_site_symmetry_1
_geom_angle_site_symmetry_3
_geom_angle_publ_flag
N1 Ni1 N2 91.36(13) . . ?
N1 Ni1 N3 94.43(15) . . ?
N2 Ni1 N3 101.99(15) . . ?
N1 Ni1 O2 157.00(12) . . ?
N2 Ni1 O2 100.26(12) . . ?
N3 Ni1 O2 102.36(14) . . ?
N1 Ni1 O1 100.45(12) . . ?
N2 Ni1 O1 158.39(13) . . ?
N3 Ni1 O1 95.13(13) . . ?
O2 Ni1 O1 62.81(10) . . ?
N1 Ni1 C14 130.86(13) . . ?
N2 Ni1 C14 131.07(13) . . ?
N3 Ni1 C14 98.36(13) . . ?
O2 Ni1 C14 31.48(12) . . ?
O1 Ni1 C14 31.43(12) . . ?
C1 N1 C9 120.7(4) . . ?
C1 N1 Ni1 128.3(3) . . ?
C9 N1 Ni1 111.0(3) . . ?
C4 N2 C3 115.2(3) . . ?
C4 N2 Ni1 116.0(3) . . ?
C3 N2 Ni1 104.7(2) . . ?
C6 N3 C13 108.2(4) . . ?
C6 N3 C7 109.2(4) . . ?
C13 N3 C7 107.8(4) . . ?
C6 N3 Ni1 113.3(3) . . ?
C13 N3 Ni1 108.9(3) . . ?
C7 N3 Ni1 109.2(3) . . ?
N1 C1 C10 124.9(4) . . ?
N1 C1 C2 121.5(3) . . ?
C10 C1 C2 113.7(3) . . ?
C1 C2 C3 120.6(3) . . ?
N2 C3 C11 106.7(3) . . ?
N2 C3 C12 111.0(3) . . ?
C11 C3 C12 109.8(3) . . ?
N2 C3 C2 111.1(3) . . ?
C11 C3 C2 110.2(3) . . ?
C12 C3 C2 108.1(3) . . ?
N2 C4 C5 111.3(3) . . ?
C6 C5 C4 113.5(4) . . ?
N3 C6 C5 114.9(4) . . ?
N3 C7 C8 116.1(4) . . ?
C7 C8 C9 116.3(4) . . ?
N1 C9 C8 111.5(4) . . ?
O1 C14 O2 120.4(3) . . ?
O1 C14 C15 119.5(3) . . ?
O2 C14 C15 120.0(4) . . ?
O1 C14 Ni1 60.36(19) . . ?
O2 C14 Ni1 60.36(19) . . ?
C15 C14 Ni1 171.5(3) . . ?
C20 C15 C16 119.6(4) . . ?
C20 C15 C14 120.2(4) . . ?
C16 C15 C14 120.1(4) . . ?
C15 C16 C17 119.4(5) . . ?
C18 C17 C16 120.5(6) . . ?
C19 C18 C17 120.1(4) . . ?
C18 C19 C20 120.2(4) . . ?
C15 C20 C19 120.2(4) . . ?
C14 O1 Ni1 88.2(2) . . ?
C14 O2 Ni1 88.2(2) . . ?
F1 P1 F5 95.8(4) . . ?
F1 P1 F6 88.8(4) . . ?
F5 P1 F6 175.1(3) . . ?
F1 P1 F4 90.4(2) . . ?
F5 P1 F4 87.2(2) . . ?
F6 P1 F4 91.0(2) . . ?
F1 P1 F3 93.3(2) . . ?
F5 P1 F3 90.7(2) . . ?
F6 P1 F3 90.8(2) . . ?
F4 P1 F3 176.0(2) . . ?
F1 P1 F2 173.2(4) . . ?
F5 P1 F2 90.4(3) . . ?
F6 P1 F2 85.0(3) . . ?
F4 P1 F2 87.14(19) . . ?
F3 P1 F2 89.5(2) . . ?

loop_
_geom_bond_atom_site_label_1
_geom_bond_atom_site_label_2
_geom_bond_distance
_geom_bond_site_symmetry_2
_geom_bond_publ_flag
Ni1 N1 1.988(3) . ?
Ni1 N2 2.014(3) . ?
Ni1 N3 2.044(3) . ?
Ni1 O2 2.103(3) . ?
Ni1 O1 2.103(3) . ?
Ni1 C14 2.418(4) . ?
N1 C1 1.276(5) . ?
N1 C9 1.479(5) . ?
N2 C4 1.497(5) . ?
N2 C3 1.501(5) . ?
N3 C6 1.495(5) . ?
N3 C13 1.497(6) . ?
N3 C7 1.500(7) . ?
C1 C10 1.505(5) . ?
C1 C2 1.506(5) . ?
C2 C3 1.542(5) . ?
C3 C11 1.528(6) . ?
C3 C12 1.538(5) . ?
C4 C5 1.527(6) . ?
C5 C6 1.505(8) . ?
C7 C8 1.507(9) . ?
C8 C9 1.524(7) . ?
C14 O1 1.262(5) . ?
C14 O2 1.263(4) . ?
C14 C15 1.501(5) . ?
C15 C20 1.384(5) . ?
C15 C16 1.386(7) . ?
C16 C17 1.393(7) . ?
C17 C18 1.374(8) . ?
C18 C19 1.367(8) . ?
C19 C20 1.388(6) . ?
P1 F1 1.494(4) . ?
P1 F5 1.564(4) . ?
P1 F6 1.577(5) . ?
P1 F4 1.580(3) . ?
P1 F3 1.588(3) . ?
P1 F2 1.614(4) . ?
